data_7132513
loop_
_publ_author_name
'Nayak, Mithilesh Kumar'
'Elvers, Benedict J.'
'Mehta, Sakshi'
'Krummenacher, Ivo'
'Mondal, Abhishake'
'Braunschweig, Holger'
'Schulzke, Carola'
'Ravat, Prince'
'Jana, Anukul'

_publ_section_title
;
 Bis-[cyclic(alkyl)(amino)carbene]-derived diradicals.
;
_journal_issue 13
_journal_name_full 'Chemical communications (Cambridge, England)'
_journal_page_first 1739
_journal_page_last 1742
_journal_paper_doi 10.1039/d3cc05779h
_journal_volume 60
_journal_year 2024
_chemical_formula_moiety 'C50 H60 N2 O2'
_chemical_formula_sum 'C50 H60 N2 O2'
_chemical_formula_weight 721.00
_space_group_crystal_system monoclinic
_space_group_IT_number 14
_space_group_name_Hall '-P 2ybc'
_space_group_name_H-M_alt 'P 1 21/c 1'
_atom_sites_solution_hydrogens mixed
_atom_sites_solution_primary dual
_atom_sites_solution_secondary difmap
_audit_creation_method SHELXL-2018/3
_audit_update_record
;
2022-10-20 deposited with the CCDC.	2023-12-19 downloaded from the CCDC.
;
_cell_angle_alpha 90
_cell_angle_beta 92.7730(10)
_cell_angle_gamma 90
_cell_formula_units_Z 2
_cell_length_a 13.0791(2)
_cell_length_b 12.04020(10)
_cell_length_c 12.44240(10)
_cell_measurement_reflns_used 13827
_cell_measurement_temperature 100(2)
_cell_measurement_theta_max 78.4740
_cell_measurement_theta_min 3.3860
_cell_volume 1957.07(4)
_computing_cell_refinement 'CrysAlisPro 1.171.42.61a (Rigaku OD, 2022)'
_computing_data_collection 'CrysAlisPro 1.171.42.61a (Rigaku OD, 2022)'
_computing_data_reduction 'CrysAlisPro 1.171.42.61a (Rigaku OD, 2022)'
_computing_molecular_graphics 'XP Version 5.1 by Bruker AXS 1998'
_computing_publication_material 'CIFTAB (Sheldrick, 2015)'
_computing_structure_refinement 'SHELXL-2018/3 (Sheldrick, 2015)'
_computing_structure_solution 'SHELXT 2018 (Sheldrick, 2015)'
_diffrn_ambient_temperature 100(2)
_diffrn_detector_area_resol_mean 10.0000
_diffrn_measured_fraction_theta_full 1.000
_diffrn_measured_fraction_theta_max 0.992
_diffrn_measurement_device_type 'XtaLAB Synergy, Single source at home/near, HyPix'
_diffrn_measurement_method '\w scans'
_diffrn_radiation_type CuK\a
_diffrn_radiation_wavelength 1.54184
_diffrn_reflns_av_R_equivalents 0.0325
_diffrn_reflns_av_unetI/netI 0.0221
_diffrn_reflns_Laue_measured_fraction_full 1.000
_diffrn_reflns_Laue_measured_fraction_max 0.992
_diffrn_reflns_limit_h_max 16
_diffrn_reflns_limit_h_min -16
_diffrn_reflns_limit_k_max 12
_diffrn_reflns_limit_k_min -14
_diffrn_reflns_limit_l_max 15
_diffrn_reflns_limit_l_min -15
_diffrn_reflns_number 24580
_diffrn_reflns_point_group_measured_fraction_full 1.000
_diffrn_reflns_point_group_measured_fraction_max 0.992
_diffrn_reflns_theta_full 67.684
_diffrn_reflns_theta_max 78.850
_diffrn_reflns_theta_min 3.383
_diffrn_source 'micro-focus sealed X-ray tube'
_exptl_absorpt_coefficient_mu 0.561
_exptl_absorpt_correction_T_max 1.000
_exptl_absorpt_correction_T_min 0.613
_exptl_absorpt_correction_type numerical
_exptl_absorpt_process_details 'face indexed'
_exptl_crystal_colour red
_exptl_crystal_density_diffrn 1.224
_exptl_crystal_description block
_exptl_crystal_F_000 780
_exptl_crystal_size_max 0.207
_exptl_crystal_size_mid 0.169
_exptl_crystal_size_min 0.119
_refine_diff_density_max 0.653
_refine_diff_density_min -0.236
_refine_diff_density_rms 0.053
_refine_ls_extinction_method none
_refine_ls_goodness_of_fit_ref 1.063
_refine_ls_hydrogen_treatment mixed
_refine_ls_matrix_type full
_refine_ls_number_parameters 336
_refine_ls_number_reflns 4194
_refine_ls_number_restraints 0
_refine_ls_restrained_S_all 1.063
_refine_ls_R_factor_all 0.0618
_refine_ls_R_factor_gt 0.0585
_refine_ls_shift/su_max 0.000
_refine_ls_shift/su_mean 0.000
_refine_ls_structure_factor_coef Fsqd
_refine_ls_weighting_details 'w=1/[\s^2^(Fo^2^)+(0.0832P)^2^+1.2110P] where P=(Fo^2^+2Fc^2^)/3'
_refine_ls_weighting_scheme calc
_refine_ls_wR_factor_gt 0.1574
_refine_ls_wR_factor_ref 0.1607
_reflns_Friedel_coverage 0.000
_reflns_number_gt 3836
_reflns_number_total 4194
_reflns_threshold_expression 'I > 2\s(I)'
_cod_data_source_file d3cc05779h2.cif
_cod_data_source_block MK784
_cod_depositor_comments 'Adding full bibliography for 7132505--7132514.cif.'
_cod_original_sg_symbol_H-M 'P 21/c'
_cod_database_code 7132513
_shelx_shelxl_version_number 2018/3
_shelx_space_group_comment
;
The symmetry employed for this shelxl refinement is uniquely defined
by the following loop, which should always be used as a source of
symmetry information in preference to the above space-group names.
They are only intended as comments.
;
_shelx_estimated_absorpt_t_min 0.893
_shelx_estimated_absorpt_t_max 0.936
_exptl_absorpt_special_details
;
CrysAlisPro 1.171.42.61a (Rigaku Oxford Diffraction, 2022)
Empirical absorption correction using spherical harmonics,
implemented in SCALE3 ABSPACK scaling algorithm.
;

loop_
_space_group_symop_operation_xyz
'x, y, z'
'-x, y+1/2, -z+1/2'
'-x, -y, -z'
'x, -y-1/2, z-1/2'

loop_
_atom_site_label
_atom_site_type_symbol
_atom_site_fract_x
_atom_site_fract_y
_atom_site_fract_z
_atom_site_U_iso_or_equiv
_atom_site_adp_type
_atom_site_occupancy
_atom_site_site_symmetry_order
_atom_site_calc_flag
_atom_site_refinement_flags_posn
_atom_site_refinement_flags_adp
_atom_site_refinement_flags_occupancy
_atom_site_disorder_assembly
_atom_site_disorder_group
O1 O 0.68707(9) 0.19796(10) 0.74088(10) 0.0334(3) Uani 1 1 d . . . . .
N1 N 0.70390(9) 0.41275(10) 0.54239(11) 0.0245(3) Uani 1 1 d . . . . .
C1 C 0.73128(11) 0.33096(12) 0.61429(12) 0.0244(3) Uani 1 1 d . . . . .
C2 C 0.66719(12) 0.24371(13) 0.65143(13) 0.0262(3) Uani 1 1 d . . . . .
C3 C 0.57969(12) 0.20011(12) 0.58122(14) 0.0280(3) Uani 1 1 d . . . . .
C4 C 0.48662(13) 0.17954(14) 0.62268(14) 0.0297(3) Uani 1 1 d . . . . .
H4 H 0.477792 0.192213 0.697023 0.036 Uiso 1 1 calc R U . . .
C5 C 0.40251(13) 0.13939(13) 0.55637(13) 0.0297(4) Uani 1 1 d . . . . .
C6 C 0.30434(14) 0.12325(16) 0.59583(16) 0.0381(4) Uani 1 1 d . . . . .
H6 H 0.292319 0.139824 0.668789 0.046 Uiso 1 1 calc R U . . .
C7 C 0.22644(15) 0.08380(16) 0.52924(17) 0.0411(4) Uani 1 1 d . . . . .
H7 H 0.160246 0.074590 0.556193 0.049 Uiso 1 1 calc R U . . .
C8 C 0.24272(14) 0.05656(14) 0.42127(16) 0.0380(4) Uani 1 1 d . . . . .
H8 H 0.188175 0.027238 0.376731 0.046 Uiso 1 1 calc R U . . .
C9 C 0.33622(15) 0.07212(15) 0.38073(16) 0.0385(4) Uani 1 1 d . . . . .
H9 H 0.346712 0.053711 0.307844 0.046 Uiso 1 1 calc R U . . .
C10 C 0.41898(13) 0.11605(13) 0.44702(15) 0.0317(4) Uani 1 1 d . . . . .
C11 C 0.51630(14) 0.13544(15) 0.40583(14) 0.0350(4) Uani 1 1 d . . . . .
H11 H 0.527429 0.119052 0.332631 0.042 Uiso 1 1 calc R U . . .
C12 C 0.59436(13) 0.17749(14) 0.47029(14) 0.0314(4) Uani 1 1 d . . . . .
H12 H 0.658885 0.191812 0.441204 0.038 Uiso 1 1 calc R U . . .
C13 C 0.84238(11) 0.34223(12) 0.65391(13) 0.0247(3) Uani 1 1 d . . . . .
C14 C 0.88344(13) 0.42278(15) 0.56873(16) 0.0335(4) Uani 1 1 d . . . . .
C15 C 0.79197(11) 0.48436(12) 0.51498(13) 0.0242(3) Uani 1 1 d . . . . .
C16 C 0.89927(12) 0.23066(13) 0.64988(15) 0.0298(4) Uani 1 1 d . . . . .
C17 C 1.01052(13) 0.24015(15) 0.69315(17) 0.0370(4) Uani 1 1 d . . . . .
C18 C 1.01658(14) 0.28496(16) 0.80730(17) 0.0391(4) Uani 1 1 d . . . . .
C19 C 0.96171(14) 0.39705(16) 0.81365(16) 0.0367(4) Uani 1 1 d . . . . .
C20 C 0.85072(13) 0.38887(15) 0.76878(15) 0.0324(4) Uani 1 1 d . . . . .
C21 C 0.80588(14) 0.49075(19) 0.39262(15) 0.0388(4) Uani 1 1 d . . . . .
C22 C 0.78113(14) 0.60259(14) 0.55718(17) 0.0350(4) Uani 1 1 d . . . . .
C23 C 0.59512(11) 0.44161(13) 0.52023(13) 0.0248(3) Uani 1 1 d . . . . .
C24 C 0.56696(12) 0.48475(16) 0.40784(13) 0.0309(4) Uani 1 1 d . . . . .
C25 C 0.54990(12) 0.51332(16) 0.60744(13) 0.0302(4) Uani 1 1 d . . . . .
H14A H 0.929(2) 0.470(2) 0.606(2) 0.053(7) Uiso 1 1 d . . . . .
H14B H 0.923(2) 0.376(2) 0.511(2) 0.055(7) Uiso 1 1 d . . . . .
H16A H 0.8952(18) 0.203(2) 0.5783(19) 0.043(6) Uiso 1 1 d . . . . .
H16B H 0.8633(17) 0.1791(19) 0.6930(18) 0.038(5) Uiso 1 1 d . . . . .
H17A H 1.0489(18) 0.289(2) 0.6441(19) 0.046(6) Uiso 1 1 d . . . . .
H17B H 1.0445(19) 0.166(2) 0.688(2) 0.053(7) Uiso 1 1 d . . . . .
H18A H 1.0881(18) 0.2918(19) 0.8350(17) 0.041(6) Uiso 1 1 d . . . . .
H18B H 0.9816(18) 0.231(2) 0.8561(19) 0.045(6) Uiso 1 1 d . . . . .
H19A H 1.0027(18) 0.458(2) 0.7722(18) 0.043(6) Uiso 1 1 d . . . . .
H19B H 0.9578(18) 0.424(2) 0.8895(19) 0.045(6) Uiso 1 1 d . . . . .
H20A H 0.8217(14) 0.3396(16) 0.8135(15) 0.022(4) Uiso 1 1 d . . . . .
H20B H 0.8140(17) 0.463(2) 0.7711(17) 0.039(6) Uiso 1 1 d . . . . .
H21A H 0.8831(18) 0.5146(19) 0.3806(18) 0.041(6) Uiso 1 1 d . . . . .
H21B H 0.806(2) 0.415(2) 0.373(2) 0.054(7) Uiso 1 1 d . . . . .
H21C H 0.7510(19) 0.548(2) 0.353(2) 0.053(7) Uiso 1 1 d . . . . .
H22A H 0.7270(18) 0.639(2) 0.5197(18) 0.040(6) Uiso 1 1 d . . . . .
H22B H 0.7698(19) 0.602(2) 0.640(2) 0.057(7) Uiso 1 1 d . . . . .
H22C H 0.8417(18) 0.643(2) 0.5428(18) 0.042(6) Uiso 1 1 d . . . . .
H23 H 0.5574(16) 0.3661(18) 0.5220(16) 0.033(5) Uiso 1 1 d . . . . .
H24A H 0.5979(17) 0.437(2) 0.3543(18) 0.039(6) Uiso 1 1 d . . . . .
H24B H 0.5944(18) 0.569(2) 0.397(2) 0.052(7) Uiso 1 1 d . . . . .
H25A H 0.5759(16) 0.5918(19) 0.6021(17) 0.036(5) Uiso 1 1 d . . . . .
H25B H 0.5728(17) 0.483(2) 0.6770(19) 0.044(6) Uiso 1 1 d . . . . .

loop_
_atom_site_aniso_label
_atom_site_aniso_U_11
_atom_site_aniso_U_22
_atom_site_aniso_U_33
_atom_site_aniso_U_23
_atom_site_aniso_U_13
_atom_site_aniso_U_12
O1 0.0291(6) 0.0342(6) 0.0368(6) 0.0101(5) -0.0010(5) -0.0055(5)
N1 0.0206(6) 0.0174(6) 0.0354(7) 0.0031(5) 0.0001(5) -0.0014(4)
C1 0.0223(7) 0.0183(7) 0.0324(8) 0.0003(6) 0.0002(6) 0.0000(5)
C2 0.0236(7) 0.0203(7) 0.0347(8) 0.0023(6) 0.0011(6) 0.0000(6)
C3 0.0286(8) 0.0157(7) 0.0395(9) 0.0043(6) -0.0020(6) -0.0017(6)
C4 0.0300(8) 0.0258(8) 0.0332(8) 0.0036(6) 0.0009(6) -0.0033(6)
C5 0.0353(8) 0.0179(7) 0.0358(8) 0.0051(6) 0.0002(6) -0.0022(6)
C6 0.0340(9) 0.0401(10) 0.0401(9) 0.0085(8) 0.0005(7) -0.0059(7)
C7 0.0337(9) 0.0360(10) 0.0530(11) 0.0117(8) -0.0045(8) -0.0056(7)
C8 0.0358(9) 0.0234(8) 0.0529(11) 0.0017(7) -0.0162(8) -0.0037(7)
C9 0.0417(10) 0.0279(9) 0.0451(10) -0.0029(7) -0.0071(8) 0.0023(7)
C10 0.0350(8) 0.0183(7) 0.0416(9) 0.0020(6) 0.0000(7) 0.0026(6)
C11 0.0397(9) 0.0294(9) 0.0361(9) -0.0067(7) 0.0046(7) 0.0014(7)
C12 0.0315(8) 0.0234(8) 0.0398(9) -0.0014(6) 0.0064(7) 0.0010(6)
C13 0.0205(7) 0.0187(7) 0.0348(8) 0.0012(6) -0.0001(6) -0.0005(5)
C14 0.0250(8) 0.0298(9) 0.0454(10) 0.0093(7) 0.0001(7) -0.0030(6)
C15 0.0214(7) 0.0194(7) 0.0317(8) 0.0002(6) 0.0005(6) -0.0038(5)
C16 0.0263(8) 0.0206(7) 0.0426(9) -0.0013(6) 0.0024(6) 0.0020(6)
C17 0.0240(8) 0.0228(8) 0.0642(12) 0.0040(8) 0.0021(7) 0.0046(6)
C18 0.0283(8) 0.0323(9) 0.0555(11) 0.0108(8) -0.0106(8) -0.0031(7)
C19 0.0305(8) 0.0366(9) 0.0420(10) -0.0039(8) -0.0072(7) -0.0028(7)
C20 0.0275(8) 0.0326(9) 0.0370(9) -0.0050(7) -0.0012(6) -0.0002(7)
C21 0.0299(9) 0.0516(12) 0.0353(9) -0.0032(8) 0.0049(7) -0.0096(8)
C22 0.0319(9) 0.0195(8) 0.0536(11) -0.0018(7) 0.0021(8) -0.0046(6)
C23 0.0209(7) 0.0195(7) 0.0339(8) 0.0002(6) 0.0003(6) 0.0010(5)
C24 0.0248(8) 0.0410(9) 0.0270(8) -0.0049(7) 0.0009(6) 0.0039(7)
C25 0.0237(7) 0.0418(10) 0.0249(7) -0.0042(7) -0.0001(6) 0.0031(7)

loop_
_atom_type_symbol
_atom_type_description
_atom_type_scat_dispersion_real
_atom_type_scat_dispersion_imag
_atom_type_scat_source
C C 0.0181 0.0091 'International Tables Vol C Tables 4.2.6.8 and 6.1.1.4'
H H 0.0000 0.0000 'International Tables Vol C Tables 4.2.6.8 and 6.1.1.4'
N N 0.0311 0.0180 'International Tables Vol C Tables 4.2.6.8 and 6.1.1.4'
O O 0.0492 0.0322 'International Tables Vol C Tables 4.2.6.8 and 6.1.1.4'

loop_
_geom_angle_atom_site_label_1
_geom_angle_atom_site_label_2
_geom_angle_atom_site_label_3
_geom_angle
_geom_angle_site_symmetry_1
_geom_angle_site_symmetry_3
_geom_angle_publ_flag
C1 N1 C23 120.74(12) . . ?
C1 N1 C15 112.67(12) . . ?
C23 N1 C15 124.66(12) . . ?
N1 C1 C2 126.87(14) . . ?
N1 C1 C13 111.39(12) . . ?
C2 C1 C13 121.74(13) . . ?
O1 C2 C1 120.46(14) . . ?
O1 C2 C3 118.77(14) . . ?
C1 C2 C3 120.65(14) . . ?
C4 C3 C12 119.57(15) . . ?
C4 C3 C2 120.76(15) . . ?
C12 C3 C2 119.66(14) . . ?
C3 C4 C5 121.24(16) . . ?
C3 C4 H4 119.4 . . ?
C5 C4 H4 119.4 . . ?
C6 C5 C10 119.38(16) . . ?
C6 C5 C4 122.33(16) . . ?
C10 C5 C4 118.29(15) . . ?
C7 C6 C5 120.09(18) . . ?
C7 C6 H6 120.0 . . ?
C5 C6 H6 120.0 . . ?
C6 C7 C8 121.08(18) . . ?
C6 C7 H7 119.5 . . ?
C8 C7 H7 119.5 . . ?
C9 C8 C7 120.15(17) . . ?
C9 C8 H8 119.9 . . ?
C7 C8 H8 119.9 . . ?
C8 C9 C10 120.45(18) . . ?
C8 C9 H9 119.8 . . ?
C10 C9 H9 119.8 . . ?
C11 C10 C5 119.79(16) . . ?
C11 C10 C9 121.42(17) . . ?
C5 C10 C9 118.79(17) . . ?
C12 C11 C10 120.60(16) . . ?
C12 C11 H11 119.7 . . ?
C10 C11 H11 119.7 . . ?
C11 C12 C3 120.45(15) . . ?
C11 C12 H12 119.8 . . ?
C3 C12 H12 119.8 . . ?
C1 C13 C20 111.04(13) . . ?
C1 C13 C16 111.63(12) . . ?
C20 C13 C16 109.72(13) . . ?
C1 C13 C14 101.05(12) . . ?
C20 C13 C14 113.33(14) . . ?
C16 C13 C14 109.86(13) . . ?
C15 C14 C13 108.15(13) . . ?
C15 C14 H14A 112.4(16) . . ?
C13 C14 H14A 106.1(16) . . ?
C15 C14 H14B 111.0(14) . . ?
C13 C14 H14B 109.2(14) . . ?
H14A C14 H14B 110(2) . . ?
N1 C15 C22 112.02(13) . . ?
N1 C15 C14 102.46(12) . . ?
C22 C15 C14 112.61(14) . . ?
N1 C15 C21 112.54(13) . . ?
C22 C15 C21 108.07(15) . . ?
C14 C15 C21 109.12(14) . . ?
C17 C16 C13 112.12(13) . . ?
C17 C16 H16A 111.4(14) . . ?
C13 C16 H16A 109.1(15) . . ?
C17 C16 H16B 109.6(13) . . ?
C13 C16 H16B 107.2(14) . . ?
H16A C16 H16B 107(2) . . ?
C18 C17 C16 111.18(15) . . ?
C18 C17 H17A 110.7(14) . . ?
C16 C17 H17A 109.0(13) . . ?
C18 C17 H17B 111.8(14) . . ?
C16 C17 H17B 109.3(14) . . ?
H17A C17 H17B 105(2) . . ?
C17 C18 C19 110.97(15) . . ?
C17 C18 H18A 111.3(13) . . ?
C19 C18 H18A 110.4(14) . . ?
C17 C18 H18B 109.2(14) . . ?
C19 C18 H18B 107.9(14) . . ?
H18A C18 H18B 107.0(18) . . ?
C18 C19 C20 111.23(15) . . ?
C18 C19 H19A 109.7(13) . . ?
C20 C19 H19A 111.1(13) . . ?
C18 C19 H19B 112.1(14) . . ?
C20 C19 H19B 105.8(14) . . ?
H19A C19 H19B 106.7(19) . . ?
C19 C20 C13 112.71(14) . . ?
C19 C20 H20A 103.6(12) . . ?
C13 C20 H20A 108.5(12) . . ?
C19 C20 H20B 112.0(13) . . ?
C13 C20 H20B 109.6(12) . . ?
H20A C20 H20B 110.1(17) . . ?
C15 C21 H21A 108.0(12) . . ?
C15 C21 H21B 102.4(16) . . ?
H21A C21 H21B 102(2) . . ?
C15 C21 H21C 111.6(13) . . ?
H21A C21 H21C 111.8(19) . . ?
H21B C21 H21C 120(2) . . ?
C15 C22 H22A 110.2(14) . . ?
C15 C22 H22B 110.9(15) . . ?
H22A C22 H22B 111(2) . . ?
C15 C22 H22C 108.4(14) . . ?
H22A C22 H22C 106(2) . . ?
H22B C22 H22C 110.2(19) . . ?
N1 C23 C24 116.12(13) . . ?
N1 C23 C25 113.74(13) . . ?
C24 C23 C25 112.05(13) . . ?
N1 C23 H23 104.2(11) . . ?
C24 C23 H23 103.0(11) . . ?
C25 C23 H23 106.3(11) . . ?
C23 C24 C25 108.38(13) . 3_666 ?
C23 C24 H24A 109.4(13) . . ?
C25 C24 H24A 111.5(13) 3_666 . ?
C23 C24 H24B 111.4(13) . . ?
C25 C24 H24B 107.8(13) 3_666 . ?
H24A C24 H24B 108.3(19) . . ?
C23 C25 C24 109.80(13) . 3_666 ?
C23 C25 H25A 109.9(12) . . ?
C24 C25 H25A 108.4(12) 3_666 . ?
C23 C25 H25B 107.7(14) . . ?
C24 C25 H25B 112.2(14) 3_666 . ?
H25A C25 H25B 108.9(18) . . ?

loop_
_geom_bond_atom_site_label_1
_geom_bond_atom_site_label_2
_geom_bond_distance
_geom_bond_site_symmetry_2
_geom_bond_publ_flag
O1 C2 1.258(2) . ?
N1 C1 1.3665(19) . ?
N1 C23 1.4776(18) . ?
N1 C15 1.4914(18) . ?
C1 C2 1.434(2) . ?
C1 C13 1.518(2) . ?
C2 C3 1.501(2) . ?
C3 C4 1.367(2) . ?
C3 C12 1.429(2) . ?
C4 C5 1.427(2) . ?
C4 H4 0.9500 . ?
C5 C6 1.410(2) . ?
C5 C10 1.416(2) . ?
C6 C7 1.367(3) . ?
C6 H6 0.9500 . ?
C7 C8 1.409(3) . ?
C7 H7 0.9500 . ?
C8 C9 1.358(3) . ?
C8 H8 0.9500 . ?
C9 C10 1.430(2) . ?
C9 H9 0.9500 . ?
C10 C11 1.414(3) . ?
C11 C12 1.365(3) . ?
C11 H11 0.9500 . ?
C12 H12 0.9500 . ?
C13 C20 1.535(2) . ?
C13 C16 1.538(2) . ?
C13 C14 1.552(2) . ?
C14 C15 1.533(2) . ?
C14 H14A 0.93(3) . ?
C14 H14B 1.07(3) . ?
C15 C22 1.526(2) . ?
C15 C21 1.544(2) . ?
C16 C17 1.531(2) . ?
C16 H16A 0.95(2) . ?
C16 H16B 0.96(2) . ?
C17 C18 1.518(3) . ?
C17 H17A 1.00(2) . ?
C17 H17B 1.00(3) . ?
C18 C19 1.532(3) . ?
C18 H18A 0.99(2) . ?
C18 H18B 1.01(2) . ?
C19 C20 1.533(2) . ?
C19 H19A 1.06(2) . ?
C19 H19B 1.00(2) . ?
C20 H20A 0.91(2) . ?
C20 H20B 1.01(2) . ?
C21 H21A 1.07(2) . ?
C21 H21B 0.94(3) . ?
C21 H21C 1.10(3) . ?
C22 H22A 0.94(2) . ?
C22 H22B 1.05(3) . ?
C22 H22C 0.95(2) . ?
C23 C24 1.520(2) . ?
C23 C25 1.528(2) . ?
C23 H23 1.03(2) . ?
C24 C25 1.531(2) 3_666 ?
C24 H24A 0.98(2) . ?
C24 H24B 1.08(3) . ?
C25 H25A 1.01(2) . ?
C25 H25B 0.97(2) . ?

loop_
_geom_hbond_atom_site_label_D
_geom_hbond_atom_site_label_H
_geom_hbond_atom_site_label_A
_geom_hbond_distance_DH
_geom_hbond_distance_HA
_geom_hbond_distance_DA
_geom_hbond_angle_DHA
_geom_hbond_site_symmetry_A
_geom_hbond_publ_flag
C24 H24A O1 0.98(2) 2.48(2) 3.455(2) 172.1(18) 4_565 yes
C21 H21B O1 0.94(3) 2.60(3) 3.295(2) 132(2) 4_565 yes

loop_
_geom_torsion_atom_site_label_1
_geom_torsion_atom_site_label_2
_geom_torsion_atom_site_label_3
_geom_torsion_atom_site_label_4
_geom_torsion
_geom_torsion_site_symmetry_1
_geom_torsion_site_symmetry_2
_geom_torsion_site_symmetry_3
_geom_torsion_site_symmetry_4
_geom_torsion_publ_flag
C23 N1 C1 C2 19.8(2) . . . . ?
C15 N1 C1 C2 -175.25(15) . . . . ?
C23 N1 C1 C13 -159.85(13) . . . . ?
C15 N1 C1 C13 5.07(18) . . . . ?
N1 C1 C2 O1 -155.45(16) . . . . ?
C13 C1 C2 O1 24.2(2) . . . . ?
N1 C1 C2 C3 28.8(2) . . . . ?
C13 C1 C2 C3 -151.57(14) . . . . ?
O1 C2 C3 C4 47.4(2) . . . . ?
C1 C2 C3 C4 -136.72(16) . . . . ?
O1 C2 C3 C12 -131.18(16) . . . . ?
C1 C2 C3 C12 44.7(2) . . . . ?
C12 C3 C4 C5 -2.2(2) . . . . ?
C2 C3 C4 C5 179.21(14) . . . . ?
C3 C4 C5 C6 -176.48(16) . . . . ?
C3 C4 C5 C10 3.0(2) . . . . ?
C10 C5 C6 C7 1.0(3) . . . . ?
C4 C5 C6 C7 -179.50(17) . . . . ?
C5 C6 C7 C8 1.2(3) . . . . ?
C6 C7 C8 C9 -1.8(3) . . . . ?
C7 C8 C9 C10 0.1(3) . . . . ?
C6 C5 C10 C11 177.92(16) . . . . ?
C4 C5 C10 C11 -1.6(2) . . . . ?
C6 C5 C10 C9 -2.6(2) . . . . ?
C4 C5 C10 C9 177.85(15) . . . . ?
C8 C9 C10 C11 -178.46(17) . . . . ?
C8 C9 C10 C5 2.1(3) . . . . ?
C5 C10 C11 C12 -0.6(3) . . . . ?
C9 C10 C11 C12 179.95(16) . . . . ?
C10 C11 C12 C3 1.5(3) . . . . ?
C4 C3 C12 C11 -0.1(2) . . . . ?
C2 C3 C12 C11 178.51(15) . . . . ?
N1 C1 C13 C20 104.64(15) . . . . ?
C2 C1 C13 C20 -75.06(18) . . . . ?
N1 C1 C13 C16 -132.58(14) . . . . ?
C2 C1 C13 C16 47.7(2) . . . . ?
N1 C1 C13 C14 -15.86(17) . . . . ?
C2 C1 C13 C14 164.44(15) . . . . ?
C1 C13 C14 C15 20.64(17) . . . . ?
C20 C13 C14 C15 -98.21(16) . . . . ?
C16 C13 C14 C15 138.66(14) . . . . ?
C1 N1 C15 C22 -112.56(15) . . . . ?
C23 N1 C15 C22 51.7(2) . . . . ?
C1 N1 C15 C14 8.37(17) . . . . ?
C23 N1 C15 C14 172.59(14) . . . . ?
C1 N1 C15 C21 125.43(15) . . . . ?
C23 N1 C15 C21 -70.35(19) . . . . ?
C13 C14 C15 N1 -18.20(17) . . . . ?
C13 C14 C15 C22 102.33(16) . . . . ?
C13 C14 C15 C21 -137.68(15) . . . . ?
C1 C13 C16 C17 -178.12(14) . . . . ?
C20 C13 C16 C17 -54.58(19) . . . . ?
C14 C13 C16 C17 70.64(18) . . . . ?
C13 C16 C17 C18 56.75(19) . . . . ?
C16 C17 C18 C19 -56.17(19) . . . . ?
C17 C18 C19 C20 55.0(2) . . . . ?
C18 C19 C20 C13 -54.6(2) . . . . ?
C1 C13 C20 C19 177.63(14) . . . . ?
C16 C13 C20 C19 53.75(19) . . . . ?
C14 C13 C20 C19 -69.45(19) . . . . ?
C1 N1 C23 C24 -149.88(15) . . . . ?
C15 N1 C23 C24 47.1(2) . . . . ?
C1 N1 C23 C25 77.87(18) . . . . ?
C15 N1 C23 C25 -85.16(18) . . . . ?
N1 C23 C24 C25 168.28(13) . . . 3_666 ?
C25 C23 C24 C25 -58.69(19) . . . 3_666 ?
N1 C23 C25 C24 -166.30(13) . . . 3_666 ?
C24 C23 C25 C24 59.5(2) . . . 3_666 ?
